data_7214845
loop_
_publ_author_name
'Cheng, Lin'
'Zhang, Limin'
'Cao, Qingna'
'Gou, Shaohua'
'Zhang, Xiuying'
'Fang, Lei'

_publ_section_title
;
 Temperature-induced chiral Ag(i) coordination polymers with structural
 variation from 1D to 2D: synthesis, luminescence and SHG response
;
_journal_issue 21
_journal_name_full CrystEngComm
_journal_page_first 7502
_journal_paper_doi 10.1039/c2ce26198g
_journal_volume 14
_journal_year 2012
_chemical_formula_sum 'C36 H56 Ag3 B3 F12 N8 O4'
_chemical_formula_weight 1248.93
_chemical_name_systematic
;
?
;
_space_group_IT_number 4
_symmetry_cell_setting monoclinic
_symmetry_space_group_name_Hall 'P 2yb'
_symmetry_space_group_name_H-M 'P 1 21 1'
_atom_sites_solution_hydrogens geom
_atom_sites_solution_primary direct
_atom_sites_solution_secondary difmap
_audit_creation_method SHELXL-97
_cell_angle_alpha 90.00
_cell_angle_beta 100.298(3)
_cell_angle_gamma 90.00
_cell_formula_units_Z 2
_cell_length_a 10.402(2)
_cell_length_b 18.512(4)
_cell_length_c 12.824(3)
_cell_measurement_temperature 293(2)
_cell_volume 2429.6(9)
_computing_cell_refinement 'SMART (Bruker, 2000)'
_computing_data_collection 'SMART (Bruker, 2000)'
_computing_data_reduction 'SAINT (Bruker, 2000)'
_computing_molecular_graphics
;
ORTEPIII (Burnett & Johnson, 1996); ORTEP-3 for Windows (Farrugia, 1997);
PLATON (Spek, 2009)
;
_computing_publication_material 'SHELXTL (Bruker, 2000)'
_computing_structure_refinement 'SHELXL-97 (Sheldrick, 2008)'
_computing_structure_solution 'SHELXTL (Bruker, 2000)'
_diffrn_ambient_temperature 291(2)
_diffrn_measured_fraction_theta_full 0.998
_diffrn_measured_fraction_theta_max 0.998
_diffrn_measurement_device_type 'Bruker SMART APEX CCD'
_diffrn_measurement_method '\f and \w scan'
_diffrn_radiation_monochromator graphite
_diffrn_radiation_source 'fine-focus sealed tube'
_diffrn_radiation_type MoK\a
_diffrn_radiation_wavelength 0.71073
_diffrn_reflns_av_R_equivalents 0.0675
_diffrn_reflns_av_sigmaI/netI 0.1256
_diffrn_reflns_limit_h_max 12
_diffrn_reflns_limit_h_min -12
_diffrn_reflns_limit_k_max 22
_diffrn_reflns_limit_k_min -22
_diffrn_reflns_limit_l_max 15
_diffrn_reflns_limit_l_min -15
_diffrn_reflns_number 18887
_diffrn_reflns_theta_full 26.00
_diffrn_reflns_theta_max 26.00
_diffrn_reflns_theta_min 1.61
_exptl_absorpt_coefficient_mu 1.289
_exptl_absorpt_correction_T_max 0.8819
_exptl_absorpt_correction_T_min 0.6832
_exptl_absorpt_correction_type multi-scan
_exptl_absorpt_process_details 'SADABS (Sheldrick, 2008)'
_exptl_crystal_colour colorless
_exptl_crystal_density_diffrn 1.707
_exptl_crystal_density_method 'not measured'
_exptl_crystal_description block
_exptl_crystal_F_000 1248
_exptl_crystal_size_max 0.32
_exptl_crystal_size_mid 0.18
_exptl_crystal_size_min 0.10
_refine_diff_density_max 1.304
_refine_diff_density_min -0.843
_refine_diff_density_rms 0.118
_refine_ls_abs_structure_details 'Flack H D (1983), Acta Cryst. A39, 876-881'
_refine_ls_abs_structure_Flack -0.03(3)
_refine_ls_extinction_method none
_refine_ls_goodness_of_fit_ref 1.097
_refine_ls_hydrogen_treatment constr
_refine_ls_matrix_type full
_refine_ls_number_parameters 595
_refine_ls_number_reflns 9372
_refine_ls_number_restraints 1
_refine_ls_restrained_S_all 1.097
_refine_ls_R_factor_all 0.1107
_refine_ls_R_factor_gt 0.0694
_refine_ls_shift/su_max 0.000
_refine_ls_shift/su_mean 0.000
_refine_ls_structure_factor_coef Fsqd
_refine_ls_weighting_details 'calc w=1/[\s^2^(Fo^2^)+(0.0103P)^2^+1.5000P] where P=(Fo^2^+2Fc^2^)/3'
_refine_ls_weighting_scheme calc
_refine_ls_wR_factor_gt 0.0869
_refine_ls_wR_factor_ref 0.0981
_reflns_number_gt 6320
_reflns_number_total 9372
_reflns_threshold_expression >2sigma(I)
_cod_data_source_file c2ce26198g.txt
_cod_data_source_block 1
_cod_original_cell_volume 2429.6(8)
_cod_original_sg_symbol_H-M P2(1)
_cod_database_code 7214845

loop_
_symmetry_equiv_pos_as_xyz
'x, y, z'
'-x, y+1/2, -z'

loop_
_atom_site_label
_atom_site_type_symbol
_atom_site_fract_x
_atom_site_fract_y
_atom_site_fract_z
_atom_site_U_iso_or_equiv
_atom_site_adp_type
_atom_site_occupancy
_atom_site_symmetry_multiplicity
_atom_site_calc_flag
_atom_site_refinement_flags
Ag1 Ag 0.12106(7) -0.80012(4) 0.06554(5) 0.0347(2) Uani 1 1 d .
Ag2 Ag 0.13648(7) -0.94523(4) 0.18774(6) 0.0333(2) Uani 1 1 d .
Ag3 Ag 0.17116(10) -0.79147(5) -0.32374(6) 0.0621(3) Uani 1 1 d .
B1 B 0.1059(14) -1.1415(7) 0.0856(10) 0.041(3) Uani 1 1 d .
B2 B 0.5391(13) -0.7965(11) 0.3343(11) 0.055(4) Uani 1 1 d .
B3 B -0.5266(14) -0.4476(11) 0.2944(14) 0.070(5) Uani 1 1 d .
F1 F 0.0525(7) -1.1081(4) 0.1637(6) 0.080(2) Uani 1 1 d .
F2 F 0.2343(7) -1.1352(4) 0.1022(8) 0.112(4) Uani 1 1 d .
F3 F 0.0579(9) -1.1059(5) -0.0082(6) 0.114(3) Uani 1 1 d .
F4 F 0.0677(7) -1.2104(4) 0.0737(6) 0.088(2) Uani 1 1 d .
F5 F 0.6392(7) -0.8483(4) 0.3470(6) 0.073(2) Uani 1 1 d .
F6 F 0.5077(6) -0.7810(5) 0.2275(5) 0.086(3) Uani 1 1 d .
F7 F 0.4313(7) -0.8269(4) 0.3652(6) 0.079(2) Uani 1 1 d .
F8 F 0.5803(8) -0.7369(4) 0.3900(6) 0.091(3) Uani 1 1 d .
F9 F -0.6528(6) -0.4397(5) 0.2876(5) 0.086(2) Uani 1 1 d .
F10 F -0.4767(7) -0.5009(4) 0.3675(5) 0.074(2) Uani 1 1 d .
F11 F -0.4555(9) -0.3902(5) 0.3220(11) 0.186(6) Uani 1 1 d .
F12 F -0.5026(7) -0.4749(7) 0.1980(6) 0.144(5) Uani 1 1 d .
C1 C -0.1217(9) -0.9644(5) 0.0407(7) 0.035(3) Uani 1 1 d .
H1A H -0.0769 -1.0048 0.0231 0.042 Uiso 1 1 calc R
C2 C -0.2426(9) -0.9488(6) -0.0217(8) 0.038(3) Uani 1 1 d .
H2A H -0.2774 -0.9768 -0.0801 0.046 Uiso 1 1 calc R
C3 C -0.3078(10) -0.8893(5) 0.0084(9) 0.045(3) Uani 1 1 d .
H3A H -0.3882 -0.8762 -0.0313 0.054 Uiso 1 1 calc R
C4 C -0.2555(10) -0.8495(5) 0.0958(8) 0.039(3) Uani 1 1 d .
H4A H -0.3015 -0.8110 0.1177 0.047 Uiso 1 1 calc R
C5 C -0.1321(9) -0.8679(5) 0.1514(8) 0.033(3) Uani 1 1 d .
C6 C -0.0629(10) -0.8215(5) 0.2401(7) 0.034(3) Uani 1 1 d .
H6A H -0.1265 -0.7993 0.2769 0.041 Uiso 1 1 calc R
H6B H -0.0054 -0.8513 0.2904 0.041 Uiso 1 1 calc R
C7 C 0.1075(9) -0.7277(5) 0.2808(7) 0.031(2) Uani 1 1 d .
H7A H 0.1713 -0.7636 0.3137 0.037 Uiso 1 1 calc R
C8 C 0.0472(10) -0.6937(5) 0.3693(7) 0.039(3) Uani 1 1 d .
H8A H 0.0090 -0.7313 0.4068 0.047 Uiso 1 1 calc R
H8B H -0.0222 -0.6610 0.3387 0.047 Uiso 1 1 calc R
C9 C 0.1507(11) -0.6518(7) 0.4488(8) 0.053(4) Uani 1 1 d .
H9A H 0.1082 -0.6287 0.5014 0.064 Uiso 1 1 calc R
H9B H 0.2146 -0.6855 0.4852 0.064 Uiso 1 1 calc R
C10 C 0.2190(11) -0.5956(6) 0.3948(9) 0.048(3) Uani 1 1 d .
H10A H 0.1564 -0.5601 0.3614 0.057 Uiso 1 1 calc R
H10B H 0.2837 -0.5710 0.4466 0.057 Uiso 1 1 calc R
C11 C 0.2838(10) -0.6307(6) 0.3134(8) 0.041(3) Uani 1 1 d .
H11A H 0.3493 -0.6645 0.3475 0.049 Uiso 1 1 calc R
H11B H 0.3273 -0.5943 0.2778 0.049 Uiso 1 1 calc R
C12 C 0.1811(10) -0.6715(5) 0.2304(8) 0.036(3) Uani 1 1 d .
H12A H 0.1177 -0.6360 0.1956 0.043 Uiso 1 1 calc R
C13 C 0.2832(10) -0.6528(6) 0.0707(8) 0.043(3) Uani 1 1 d .
H13A H 0.3483 -0.6200 0.1079 0.052 Uiso 1 1 calc R
H13B H 0.2073 -0.6246 0.0397 0.052 Uiso 1 1 calc R
C14 C 0.3370(11) -0.6905(5) -0.0153(8) 0.033(3) Uani 1 1 d .
C15 C 0.4706(11) -0.7010(6) -0.0072(10) 0.048(3) Uani 1 1 d .
H15A H 0.5274 -0.6856 0.0531 0.057 Uiso 1 1 calc R
C16 C 0.5201(11) -0.7344(6) -0.0891(10) 0.050(3) Uani 1 1 d .
H16A H 0.6097 -0.7402 -0.0850 0.060 Uiso 1 1 calc R
C17 C 0.4332(13) -0.7591(6) -0.1771(11) 0.060(4) Uani 1 1 d .
H17A H 0.4651 -0.7826 -0.2313 0.072 Uiso 1 1 calc R
C18 C 0.2599(10) -0.7148(6) -0.1069(8) 0.037(3) Uani 1 1 d .
H18A H 0.1703 -0.7068 -0.1157 0.044 Uiso 1 1 calc R
C19 C 0.0003(9) -0.8783(5) -0.1401(7) 0.033(3) Uani 1 1 d .
H19A H -0.0663 -0.8455 -0.1355 0.040 Uiso 1 1 calc R
C20 C -0.0172(10) -0.9266(5) -0.2217(7) 0.036(3) Uani 1 1 d .
H20A H -0.0961 -0.9283 -0.2691 0.043 Uiso 1 1 calc R
C21 C 0.0836(10) -0.9731(5) -0.2333(7) 0.036(3) Uani 1 1 d .
H21A H 0.0750 -1.0052 -0.2899 0.043 Uiso 1 1 calc R
C22 C 0.1967(10) -0.9706(5) -0.1594(7) 0.040(3) Uani 1 1 d .
H22A H 0.2664 -1.0007 -0.1659 0.048 Uiso 1 1 calc R
C23 C 0.2059(9) -0.9238(5) -0.0763(7) 0.029(2) Uani 1 1 d .
C24 C 0.3282(9) -0.9247(5) 0.0087(7) 0.032(3) Uani 1 1 d .
H24A H 0.4018 -0.9417 -0.0216 0.038 Uiso 1 1 calc R
H24B H 0.3475 -0.8761 0.0353 0.038 Uiso 1 1 calc R
C25 C 0.4311(9) -0.9824(5) 0.1752(7) 0.032(2) Uani 1 1 d .
H25A H 0.4677 -0.9343 0.1937 0.038 Uiso 1 1 calc R
C26 C 0.5342(9) -1.0259(5) 0.1337(7) 0.035(3) Uani 1 1 d .
H26A H 0.5000 -1.0737 0.1140 0.042 Uiso 1 1 calc R
H26B H 0.5538 -1.0028 0.0705 0.042 Uiso 1 1 calc R
C27 C 0.6588(9) -1.0331(6) 0.2141(7) 0.040(3) Uani 1 1 d .
H27A H 0.6963 -0.9857 0.2314 0.048 Uiso 1 1 calc R
H27B H 0.7217 -1.0617 0.1845 0.048 Uiso 1 1 calc R
C28 C 0.6297(10) -1.0693(6) 0.3140(8) 0.043(3) Uani 1 1 d .
H28A H 0.6004 -1.1184 0.2975 0.052 Uiso 1 1 calc R
H28B H 0.7092 -1.0715 0.3666 0.052 Uiso 1 1 calc R
C29 C 0.5279(9) -1.0295(6) 0.3586(8) 0.044(3) Uani 1 1 d .
H29A H 0.5631 -0.9830 0.3846 0.052 Uiso 1 1 calc R
H29B H 0.5077 -1.0563 0.4186 0.052 Uiso 1 1 calc R
C30 C 0.3988(9) -1.0167(5) 0.2779(7) 0.032(2) Uani 1 1 d .
H30A H 0.3615 -1.0645 0.2583 0.038 Uiso 1 1 calc R
C31 C 0.2464(10) -1.0130(6) 0.4047(8) 0.038(3) Uani 1 1 d .
H31A H 0.3179 -1.0235 0.4623 0.046 Uiso 1 1 calc R
H31B H 0.2073 -1.0585 0.3782 0.046 Uiso 1 1 calc R
C32 C 0.1456(10) -0.9678(5) 0.4459(8) 0.035(3) Uani 1 1 d .
C33 C 0.0111(10) -0.9812(5) 0.4166(8) 0.042(3) Uani 1 1 d .
H33A H -0.0188 -1.0196 0.3720 0.051 Uiso 1 1 calc R
C34 C -0.0747(10) -0.9373(7) 0.4545(8) 0.044(3) Uani 1 1 d .
H34A H -0.1642 -0.9457 0.4374 0.053 Uiso 1 1 calc R
C35 C -0.0269(13) -0.8801(6) 0.5189(8) 0.050(3) Uani 1 1 d .
H35A H -0.0867 -0.8493 0.5420 0.060 Uiso 1 1 calc R
C36 C 0.1800(10) -0.9110(6) 0.5126(7) 0.039(3) Uani 1 1 d .
H36A H 0.2691 -0.9028 0.5339 0.047 Uiso 1 1 calc R
N1 N -0.0659(7) -0.9251(4) 0.1242(6) 0.032(2) Uani 1 1 d .
N2 N 0.0132(7) -0.7653(4) 0.1992(6) 0.031(2) Uani 1 1 d .
H2B H -0.0455 -0.7312 0.1704 0.037 Uiso 1 1 calc R
N3 N 0.2457(7) -0.7059(4) 0.1467(6) 0.031(2) Uani 1 1 d .
H3B H 0.3214 -0.7257 0.1812 0.037 Uiso 1 1 calc R
N4 N 0.3067(10) -0.7497(5) -0.1848(7) 0.047(3) Uani 1 1 d .
N5 N 0.1104(7) -0.8758(4) -0.0653(6) 0.030(2) Uani 1 1 d .
N6 N 0.3091(7) -0.9725(4) 0.0965(6) 0.033(2) Uani 1 1 d .
H6C H 0.2899 -1.0167 0.0668 0.040 Uiso 1 1 calc R
N7 N 0.2982(8) -0.9752(4) 0.3180(6) 0.033(2) Uani 1 1 d .
H7B H 0.3360 -0.9334 0.3456 0.040 Uiso 1 1 calc R
N8 N 0.1008(9) -0.8663(5) 0.5503(7) 0.048(2) Uani 1 1 d .
O1W O -0.0026(9) -0.6971(5) -0.3307(6) 0.121(4) Uani 1 1 d .
H1WA H -0.0783 -0.7000 -0.3816 0.145 Uiso 1 1 calc R
H1WB H 0.0085 -0.6592 -0.2823 0.145 Uiso 1 1 calc R
O2W O -0.2242(8) -0.6668(4) 0.1433(6) 0.074(3) Uani 1 1 d .
H2WA H -0.1749 -0.6488 0.1039 0.088 Uiso 1 1 d R
H2WB H -0.2522 -0.6498 0.1966 0.088 Uiso 1 1 d R
O3W O -0.3103(12) -0.6108(5) 0.3167(9) 0.147(5) Uani 1 1 d .
H3WA H -0.3458 -0.5696 0.3180 0.177 Uiso 1 1 d R
H3WB H -0.3423 -0.6490 0.3388 0.177 Uiso 1 1 d R
O4W O -0.2743(13) -0.7558(8) -0.3976(11) 0.287(12) Uani 1 1 d .
H4WA H -0.3495 -0.7506 -0.4356 0.344 Uiso 1 1 d R
H4WB H -0.2557 -0.7478 -0.3313 0.344 Uiso 1 1 d R

loop_
_atom_site_aniso_label
_atom_site_aniso_U_11
_atom_site_aniso_U_22
_atom_site_aniso_U_33
_atom_site_aniso_U_23
_atom_site_aniso_U_13
_atom_site_aniso_U_12
Ag1 0.0439(5) 0.0276(4) 0.0303(4) -0.0039(4) 0.0004(4) -0.0013(5)
Ag2 0.0297(4) 0.0342(4) 0.0330(4) 0.0011(4) -0.0023(3) 0.0020(4)
Ag3 0.0912(8) 0.0601(7) 0.0360(5) -0.0082(6) 0.0138(5) -0.0052(7)
B1 0.052(10) 0.032(8) 0.041(8) -0.005(6) 0.009(7) -0.009(7)
B2 0.036(9) 0.059(10) 0.064(10) 0.014(10) -0.006(7) 0.012(10)
B3 0.035(9) 0.064(11) 0.098(13) 0.027(12) -0.018(9) -0.037(10)
F1 0.111(7) 0.058(5) 0.071(6) 0.004(4) 0.016(5) 0.001(5)
F2 0.031(5) 0.065(5) 0.230(11) -0.051(6) -0.003(5) -0.011(4)
F3 0.151(9) 0.116(7) 0.082(6) 0.035(6) 0.036(6) 0.072(7)
F4 0.111(6) 0.055(5) 0.105(6) -0.021(4) 0.039(5) -0.038(5)
F5 0.066(5) 0.063(5) 0.081(6) 0.008(4) -0.012(4) 0.012(4)
F6 0.079(5) 0.109(8) 0.067(5) 0.015(5) 0.005(4) 0.043(5)
F7 0.067(5) 0.068(5) 0.105(6) -0.011(4) 0.030(5) -0.004(4)
F8 0.114(7) 0.048(5) 0.100(6) -0.026(5) -0.008(5) -0.011(5)
F9 0.051(4) 0.105(6) 0.091(6) 0.011(5) -0.020(4) -0.003(5)
F10 0.069(5) 0.074(5) 0.067(5) 0.018(4) -0.022(4) -0.013(4)
F11 0.101(7) 0.109(8) 0.303(15) 0.125(9) -0.088(9) -0.064(6)
F12 0.057(5) 0.309(17) 0.064(6) 0.052(8) 0.005(5) 0.030(7)
C1 0.034(6) 0.045(7) 0.028(6) 0.002(5) 0.008(5) 0.022(5)
C2 0.031(6) 0.023(5) 0.055(7) 0.000(6) -0.009(5) -0.009(6)
C3 0.034(7) 0.029(6) 0.065(8) 0.020(6) -0.011(6) -0.007(5)
C4 0.040(7) 0.033(6) 0.044(7) -0.010(5) 0.008(6) 0.001(5)
C5 0.032(6) 0.026(6) 0.037(6) -0.011(5) -0.002(5) -0.003(5)
C6 0.041(7) 0.025(6) 0.036(6) -0.003(5) 0.009(5) 0.004(5)
C7 0.031(6) 0.028(6) 0.029(6) 0.000(5) -0.008(5) -0.006(5)
C8 0.055(8) 0.033(6) 0.029(6) -0.008(5) 0.006(5) -0.005(6)
C9 0.068(9) 0.060(9) 0.027(7) -0.020(6) -0.006(6) 0.002(7)
C10 0.043(8) 0.044(8) 0.051(8) -0.018(6) -0.010(6) -0.002(6)
C11 0.045(8) 0.040(7) 0.036(7) -0.008(6) 0.000(6) -0.020(6)
C12 0.048(7) 0.022(6) 0.042(7) -0.011(5) 0.014(6) -0.005(5)
C13 0.044(7) 0.036(7) 0.045(7) -0.011(6) -0.005(6) -0.001(6)
C14 0.043(7) 0.028(6) 0.025(6) 0.003(5) 0.001(5) -0.002(5)
C15 0.043(9) 0.027(6) 0.069(8) 0.022(6) 0.000(7) -0.003(6)
C16 0.033(7) 0.029(7) 0.090(10) 0.017(7) 0.020(7) 0.005(6)
C17 0.063(10) 0.034(7) 0.095(12) 0.012(7) 0.046(9) 0.009(7)
C18 0.021(6) 0.049(7) 0.041(7) 0.016(6) 0.003(5) 0.005(5)
C19 0.034(6) 0.031(6) 0.032(6) 0.010(5) 0.000(5) -0.005(5)
C20 0.032(6) 0.036(7) 0.036(6) -0.004(5) -0.001(5) -0.008(5)
C21 0.045(7) 0.035(6) 0.026(6) -0.009(5) 0.005(5) 0.002(5)
C22 0.041(7) 0.041(7) 0.037(7) -0.016(5) 0.001(5) 0.007(5)
C23 0.031(6) 0.028(6) 0.027(6) 0.010(4) 0.006(5) -0.003(5)
C24 0.021(6) 0.030(7) 0.040(7) 0.001(5) -0.008(5) 0.004(5)
C25 0.038(6) 0.021(5) 0.038(6) -0.003(5) 0.011(5) -0.001(5)
C26 0.032(7) 0.034(6) 0.037(6) 0.004(5) 0.005(5) 0.005(5)
C27 0.028(7) 0.052(7) 0.041(7) -0.002(5) 0.009(5) -0.004(5)
C28 0.031(7) 0.060(8) 0.036(7) 0.007(6) 0.000(5) 0.026(6)
C29 0.034(7) 0.055(8) 0.039(7) 0.009(6) -0.002(5) 0.018(6)
C30 0.028(6) 0.030(6) 0.035(6) -0.002(5) 0.001(5) -0.007(5)
C31 0.049(8) 0.035(7) 0.030(6) 0.003(5) 0.006(6) -0.005(6)
C32 0.036(7) 0.036(7) 0.031(6) 0.010(5) 0.004(5) -0.002(5)
C33 0.042(8) 0.037(7) 0.043(7) 0.004(5) -0.005(6) -0.009(6)
C34 0.029(6) 0.059(8) 0.044(7) 0.009(7) 0.002(5) 0.005(7)
C35 0.083(10) 0.045(8) 0.024(6) 0.003(5) 0.014(6) 0.019(7)
C36 0.035(7) 0.055(8) 0.025(6) -0.003(5) -0.003(5) 0.012(6)
N1 0.036(5) 0.032(6) 0.026(5) -0.003(4) 0.002(4) 0.000(4)
N2 0.030(5) 0.023(4) 0.037(5) 0.006(4) -0.003(4) -0.006(4)
N3 0.034(5) 0.028(5) 0.031(5) 0.006(4) 0.004(4) 0.001(4)
N4 0.069(7) 0.035(6) 0.044(6) 0.006(5) 0.029(5) 0.004(5)
N5 0.030(5) 0.023(5) 0.034(5) 0.014(4) 0.001(4) -0.002(4)
N6 0.039(5) 0.029(5) 0.024(5) 0.004(4) -0.017(4) 0.006(4)
N7 0.035(5) 0.032(5) 0.036(5) -0.001(4) 0.017(4) -0.003(4)
N8 0.040(6) 0.064(7) 0.042(6) 0.005(5) 0.008(5) 0.012(6)
O1W 0.138(9) 0.167(11) 0.053(6) -0.016(6) 0.006(6) 0.090(9)
O2W 0.076(7) 0.058(6) 0.080(7) -0.003(5) -0.003(5) -0.002(5)
O3W 0.216(13) 0.057(7) 0.210(13) 0.005(8) 0.147(11) -0.005(8)
O4W 0.233(16) 0.26(2) 0.268(17) -0.153(15) -0.226(14) 0.138(14)

loop_
_atom_type_symbol
_atom_type_description
_atom_type_scat_dispersion_real
_atom_type_scat_dispersion_imag
_atom_type_scat_source
C C 0.0033 0.0016 'International Tables Vol C Tables 4.2.6.8 and 6.1.1.4'
H H 0.0000 0.0000 'International Tables Vol C Tables 4.2.6.8 and 6.1.1.4'
B B 0.0013 0.0007 'International Tables Vol C Tables 4.2.6.8 and 6.1.1.4'
N N 0.0061 0.0033 'International Tables Vol C Tables 4.2.6.8 and 6.1.1.4'
O O 0.0106 0.0060 'International Tables Vol C Tables 4.2.6.8 and 6.1.1.4'
F F 0.0171 0.0103 'International Tables Vol C Tables 4.2.6.8 and 6.1.1.4'
Ag Ag -0.8971 1.1015 'International Tables Vol C Tables 4.2.6.8 and 6.1.1.4'

loop_
_geom_angle_atom_site_label_1
_geom_angle_atom_site_label_2
_geom_angle_atom_site_label_3
_geom_angle
_geom_angle_site_symmetry_1
_geom_angle_site_symmetry_3
N5 Ag1 N2 142.2(3) . .
N5 Ag1 N3 141.5(3) . .
N2 Ag1 N3 76.2(3) . .
N5 Ag1 Ag2 79.77(19) . .
N2 Ag1 Ag2 81.61(18) . .
N3 Ag1 Ag2 116.95(19) . .
N1 Ag2 N7 152.6(3) . .
N1 Ag2 N6 128.9(3) . .
N7 Ag2 N6 77.2(3) . .
N1 Ag2 Ag1 72.5(2) . .
N7 Ag2 Ag1 124.1(2) . .
N6 Ag2 Ag1 84.84(17) . .
N8 Ag3 N4 156.0(4) 1_554 .
N8 Ag3 O1W 106.0(3) 1_554 .
N4 Ag3 O1W 97.9(3) . .
F2 B1 F4 112.0(11) . .
F2 B1 F1 111.8(11) . .
F4 B1 F1 111.1(11) . .
F2 B1 F3 107.2(11) . .
F4 B1 F3 107.6(11) . .
F1 B1 F3 106.8(10) . .
F8 B2 F7 112.4(13) . .
F8 B2 F6 110.7(14) . .
F7 B2 F6 108.1(10) . .
F8 B2 F5 109.9(10) . .
F7 B2 F5 108.3(13) . .
F6 B2 F5 107.3(12) . .
F9 B3 F11 116.0(18) . .
F9 B3 F10 111.9(12) . .
F11 B3 F10 105.6(11) . .
F9 B3 F12 108.6(12) . .
F11 B3 F12 110.5(14) . .
F10 B3 F12 103.6(15) . .
N1 C1 C2 124.3(9) . .
N1 C1 H1A 117.9 . .
C2 C1 H1A 117.9 . .
C3 C2 C1 116.2(9) . .
C3 C2 H2A 121.9 . .
C1 C2 H2A 121.9 . .
C4 C3 C2 120.9(10) . .
C4 C3 H3A 119.6 . .
C2 C3 H3A 119.6 . .
C3 C4 C5 118.8(9) . .
C3 C4 H4A 120.6 . .
C5 C4 H4A 120.6 . .
N1 C5 C4 121.8(9) . .
N1 C5 C6 116.7(8) . .
C4 C5 C6 121.4(9) . .
N2 C6 C5 110.6(8) . .
N2 C6 H6A 109.5 . .
C5 C6 H6A 109.5 . .
N2 C6 H6B 109.5 . .
C5 C6 H6B 109.5 . .
H6A C6 H6B 108.1 . .
N2 C7 C12 110.3(8) . .
N2 C7 C8 114.3(8) . .
C12 C7 C8 110.1(8) . .
N2 C7 H7A 107.3 . .
C12 C7 H7A 107.3 . .
C8 C7 H7A 107.3 . .
C7 C8 C9 111.4(9) . .
C7 C8 H8A 109.4 . .
C9 C8 H8A 109.4 . .
C7 C8 H8B 109.4 . .
C9 C8 H8B 109.4 . .
H8A C8 H8B 108.0 . .
C10 C9 C8 112.0(9) . .
C10 C9 H9A 109.2 . .
C8 C9 H9A 109.2 . .
C10 C9 H9B 109.2 . .
C8 C9 H9B 109.2 . .
H9A C9 H9B 107.9 . .
C11 C10 C9 109.5(9) . .
C11 C10 H10A 109.8 . .
C9 C10 H10A 109.8 . .
C11 C10 H10B 109.8 . .
C9 C10 H10B 109.8 . .
H10A C10 H10B 108.2 . .
C10 C11 C12 110.4(9) . .
C10 C11 H11A 109.6 . .
C12 C11 H11A 109.6 . .
C10 C11 H11B 109.6 . .
C12 C11 H11B 109.6 . .
H11A C11 H11B 108.1 . .
C7 C12 N3 109.9(8) . .
C7 C12 C11 112.3(8) . .
N3 C12 C11 110.6(8) . .
C7 C12 H12A 107.9 . .
N3 C12 H12A 107.9 . .
C11 C12 H12A 107.9 . .
N3 C13 C14 110.6(8) . .
N3 C13 H13A 109.5 . .
C14 C13 H13A 109.5 . .
N3 C13 H13B 109.5 . .
C14 C13 H13B 109.5 . .
H13A C13 H13B 108.1 . .
C18 C14 C15 116.2(10) . .
C18 C14 C13 123.0(10) . .
C15 C14 C13 120.8(10) . .
C14 C15 C16 120.3(11) . .
C14 C15 H15A 119.8 . .
C16 C15 H15A 119.8 . .
C17 C16 C15 118.9(11) . .
C17 C16 H16A 120.6 . .
C15 C16 H16A 120.6 . .
N4 C17 C16 121.0(12) . .
N4 C17 H17A 119.5 . .
C16 C17 H17A 119.5 . .
N4 C18 C14 123.8(10) . .
N4 C18 H18A 118.1 . .
C14 C18 H18A 118.1 . .
N5 C19 C20 123.0(10) . .
N5 C19 H19A 118.5 . .
C20 C19 H19A 118.5 . .
C19 C20 C21 119.3(9) . .
C19 C20 H20A 120.3 . .
C21 C20 H20A 120.3 . .
C22 C21 C20 118.5(9) . .
C22 C21 H21A 120.8 . .
C20 C21 H21A 120.8 . .
C23 C22 C21 119.5(10) . .
C23 C22 H22A 120.2 . .
C21 C22 H22A 120.2 . .
N5 C23 C22 123.1(9) . .
N5 C23 C24 117.8(8) . .
C22 C23 C24 119.1(9) . .
N6 C24 C23 110.2(7) . .
N6 C24 H24A 109.6 . .
C23 C24 H24A 109.6 . .
N6 C24 H24B 109.6 . .
C23 C24 H24B 109.6 . .
H24A C24 H24B 108.1 . .
N6 C25 C26 113.6(8) . .
N6 C25 C30 109.8(7) . .
C26 C25 C30 110.8(8) . .
N6 C25 H25A 107.5 . .
C26 C25 H25A 107.5 . .
C30 C25 H25A 107.5 . .
C27 C26 C25 112.5(8) . .
C27 C26 H26A 109.1 . .
C25 C26 H26A 109.1 . .
C27 C26 H26B 109.1 . .
C25 C26 H26B 109.1 . .
H26A C26 H26B 107.8 . .
C26 C27 C28 109.8(8) . .
C26 C27 H27A 109.7 . .
C28 C27 H27A 109.7 . .
C26 C27 H27B 109.7 . .
C28 C27 H27B 109.7 . .
H27A C27 H27B 108.2 . .
C29 C28 C27 111.6(8) . .
C29 C28 H28A 109.3 . .
C27 C28 H28A 109.3 . .
C29 C28 H28B 109.3 . .
C27 C28 H28B 109.3 . .
H28A C28 H28B 108.0 . .
C28 C29 C30 114.1(9) . .
C28 C29 H29A 108.7 . .
C30 C29 H29A 108.7 . .
C28 C29 H29B 108.7 . .
C30 C29 H29B 108.7 . .
H29A C29 H29B 107.6 . .
N7 C30 C25 111.1(8) . .
N7 C30 C29 115.5(8) . .
C25 C30 C29 109.5(8) . .
N7 C30 H30A 106.8 . .
C25 C30 H30A 106.8 . .
C29 C30 H30A 106.8 . .
N7 C31 C32 111.5(8) . .
N7 C31 H31A 109.3 . .
C32 C31 H31A 109.3 . .
N7 C31 H31B 109.3 . .
C32 C31 H31B 109.3 . .
H31A C31 H31B 108.0 . .
C36 C32 C33 116.3(10) . .
C36 C32 C31 121.8(10) . .
C33 C32 C31 121.9(10) . .
C34 C33 C32 118.9(10) . .
C34 C33 H33A 120.5 . .
C32 C33 H33A 120.5 . .
C33 C34 C35 118.9(10) . .
C33 C34 H34A 120.5 . .
C35 C34 H34A 120.5 . .
N8 C35 C34 123.9(11) . .
N8 C35 H35A 118.1 . .
C34 C35 H35A 118.1 . .
N8 C36 C32 127.0(11) . .
N8 C36 H36A 116.5 . .
C32 C36 H36A 116.5 . .
C1 N1 C5 117.9(8) . .
C1 N1 Ag2 117.6(6) . .
C5 N1 Ag2 123.5(6) . .
C6 N2 C7 114.6(7) . .
C6 N2 Ag1 115.8(5) . .
C7 N2 Ag1 108.0(6) . .
C6 N2 H2B 105.8 . .
C7 N2 H2B 105.8 . .
Ag1 N2 H2B 105.8 . .
C13 N3 C12 113.1(7) . .
C13 N3 Ag1 113.4(5) . .
C12 N3 Ag1 110.8(5) . .
C13 N3 H3B 106.3 . .
C12 N3 H3B 106.3 . .
Ag1 N3 H3B 106.3 . .
C17 N4 C18 119.7(11) . .
C17 N4 Ag3 120.1(8) . .
C18 N4 Ag3 120.2(8) . .
C19 N5 C23 116.5(9) . .
C19 N5 Ag1 119.2(7) . .
C23 N5 Ag1 124.3(6) . .
C24 N6 C25 112.2(7) . .
C24 N6 Ag2 117.9(5) . .
C25 N6 Ag2 108.8(5) . .
C24 N6 H6C 105.7 . .
C25 N6 H6C 105.7 . .
Ag2 N6 H6C 105.7 . .
C30 N7 C31 113.0(8) . .
C30 N7 Ag2 111.1(6) . .
C31 N7 Ag2 110.6(6) . .
C30 N7 H7B 107.3 . .
C31 N7 H7B 107.3 . .
Ag2 N7 H7B 107.3 . .
C36 N8 C35 114.9(10) . .
C36 N8 Ag3 121.8(8) . 1_556
C35 N8 Ag3 122.2(8) . 1_556
Ag3 O1W H1WA 120.0 . .
Ag3 O1W H1WB 120.0 . .
H1WA O1W H1WB 120.0 . .
H2WA O2W H2WB 131.5 . .
H3WA O3W H3WB 122.8 . .
H4WA O4W H4WB 125.0 . .

loop_
_geom_bond_atom_site_label_1
_geom_bond_atom_site_label_2
_geom_bond_distance
_geom_bond_site_symmetry_2
Ag1 N5 2.174(8) .
Ag1 N2 2.302(7) .
Ag1 N3 2.308(7) .
Ag1 Ag2 3.0997(12) .
Ag2 N1 2.150(8) .
Ag2 N7 2.219(8) .
Ag2 N6 2.366(8) .
Ag3 N8 2.155(9) 1_554
Ag3 N4 2.205(10) .
Ag3 O1W 2.504(9) .
B1 F2 1.319(14) .
B1 F4 1.337(13) .
B1 F1 1.376(13) .
B1 F3 1.383(14) .
B2 F8 1.342(18) .
B2 F7 1.375(15) .
B2 F6 1.380(14) .
B2 F5 1.402(15) .
B3 F9 1.307(15) .
B3 F11 1.308(18) .
B3 F10 1.395(17) .
B3 F12 1.40(2) .
C1 N1 1.339(11) .
C1 C2 1.395(11) .
C1 H1A 0.9300 .
C2 C3 1.384(13) .
C2 H2A 0.9300 .
C3 C4 1.371(13) .
C3 H3A 0.9300 .
C4 C5 1.394(12) .
C4 H4A 0.9300 .
C5 N1 1.343(11) .
C5 C6 1.502(11) .
C6 N2 1.460(10) .
C6 H6A 0.9700 .
C6 H6B 0.9700 .
C7 N2 1.476(10) .
C7 C12 1.504(12) .
C7 C8 1.527(12) .
C7 H7A 0.9800 .
C8 C9 1.552(13) .
C8 H8A 0.9700 .
C8 H8B 0.9700 .
C9 C10 1.496(14) .
C9 H9A 0.9700 .
C9 H9B 0.9700 .
C10 C11 1.489(13) .
C10 H10A 0.9700 .
C10 H10B 0.9700 .
C11 C12 1.562(12) .
C11 H11A 0.9700 .
C11 H11B 0.9700 .
C12 N3 1.506(11) .
C12 H12A 0.9800 .
C13 N3 1.484(12) .
C13 C14 1.496(13) .
C13 H13A 0.9700 .
C13 H13B 0.9700 .
C14 C18 1.374(13) .
C14 C15 1.389(14) .
C15 C16 1.394(15) .
C15 H15A 0.9300 .
C16 C17 1.391(15) .
C16 H16A 0.9300 .
C17 N4 1.313(13) .
C17 H17A 0.9300 .
C18 N4 1.352(13) .
C18 H18A 0.9300 .
C19 N5 1.356(11) .
C19 C20 1.365(12) .
C19 H19A 0.9300 .
C20 C21 1.385(12) .
C20 H20A 0.9300 .
C21 C22 1.373(12) .
C21 H21A 0.9300 .
C22 C23 1.363(12) .
C22 H22A 0.9300 .
C23 N5 1.359(11) .
C23 C24 1.520(11) .
C24 N6 1.473(11) .
C24 H24A 0.9700 .
C24 H24B 0.9700 .
C25 N6 1.485(10) .
C25 C26 1.512(12) .
C25 C30 1.552(12) .
C25 H25A 0.9800 .
C26 C27 1.511(12) .
C26 H26A 0.9700 .
C26 H26B 0.9700 .
C27 C28 1.523(13) .
C27 H27A 0.9700 .
C27 H27B 0.9700 .
C28 C29 1.486(12) .
C28 H28A 0.9700 .
C28 H28B 0.9700 .
C29 C30 1.560(12) .
C29 H29A 0.9700 .
C29 H29B 0.9700 .
C30 N7 1.464(11) .
C30 H30A 0.9800 .
C31 N7 1.494(11) .
C31 C32 1.510(13) .
C31 H31A 0.9700 .
C31 H31B 0.9700 .
C32 C36 1.362(13) .
C32 C33 1.405(13) .
C33 C34 1.360(13) .
C33 H33A 0.9300 .
C34 C35 1.379(14) .
C34 H34A 0.9300 .
C35 N8 1.341(13) .
C35 H35A 0.9300 .
C36 N8 1.319(12) .
C36 H36A 0.9300 .
N2 H2B 0.9100 .
N3 H3B 0.9100 .
N6 H6C 0.9100 .
N7 H7B 0.9100 .
N8 Ag3 2.155(9) 1_556
O1W H1WA 0.9300 .
O1W H1WB 0.9300 .
O2W H2WA 0.8500 .
O2W H2WB 0.8500 .
O3W H3WA 0.8499 .
O3W H3WB 0.8500 .
O4W H4WA 0.8500 .
O4W H4WB 0.8501 .

loop_
_geom_hbond_atom_site_label_D
_geom_hbond_atom_site_label_H
_geom_hbond_atom_site_label_A
_geom_hbond_distance_DH
_geom_hbond_distance_HA
_geom_hbond_distance_DA
_geom_hbond_angle_DHA
_geom_hbond_site_symmetry_A
N2 H2B O2W 0.91 2.18 3.050(11) 159.1 .
N3 H3B F6 0.91 2.18 3.070(10) 166.8 .
N6 H6C F2 0.91 2.33 3.115(11) 143.9 .
N7 H7B F7 0.91 2.20 3.085(11) 163.8 .
O1W H1WA O4W 0.93 2.26 3.005(17) 136.6 .
O1W H1WB F1 0.93 1.99 2.822(11) 148.2 2
O2W H2WA F3 0.85 2.04 2.888(12) 179.5 2
O2W H2WB O3W 0.85 1.89 2.745(13) 178.5 .
O3W H3WA F10 0.85 2.04 2.823(12) 151.8 .
O3W H3WB F8 0.85 1.98 2.830(12) 179.0 1_455
O4W H4WA F8 0.85 2.24 2.890(13) 133.4 1_454
